data_4072282
loop_
_publ_author_name
'Wallenhorst, Carolin'
'Kehr, Gerald'
'Luftmann, Heinrich'
'Fr\"ohlich, Roland'
'Erker, Gerhard'

_publ_section_title
;
 Bis(iminoethyl)pyridine Systems with a Pendant Alkenyl Group. Part A:
 Cobalt and Iron Complexes and Their Catalytic Behavior&#x2020;
;
_journal_issue 24
_journal_name_full Organometallics
_journal_page_first 6547
_journal_paper_doi 10.1021/om800726y
_journal_volume 27
_journal_year 2008
_chemical_formula_sum 'C25 H33 Cl2 Fe N3'
_chemical_formula_weight 502.29
_chemical_name_systematic
; 
 ? 
;
_space_group_IT_number 14
_symmetry_cell_setting monoclinic
_symmetry_space_group_name_Hall '-P 2ybc'
_symmetry_space_group_name_H-M 'P 1 21/c 1'
_atom_sites_solution_hydrogens geom
_atom_sites_solution_primary direct
_atom_sites_solution_secondary difmap
_audit_creation_method SHELXL-97
_cell_angle_alpha 90.00
_cell_angle_beta 114.315(9)
_cell_angle_gamma 90.00
_cell_formula_units_Z 4
_cell_length_a 17.316(5)
_cell_length_b 9.809(4)
_cell_length_c 15.391(3)
_cell_measurement_reflns_used 3512
_cell_measurement_temperature 198(2)
_cell_measurement_theta_max 25.35
_cell_measurement_theta_min 0.41
_cell_volume 2382.3(13)
_computing_cell_refinement 'Collect (Nonius B.V., 1998)'
_computing_data_collection 'Collect (Nonius B.V., 1998)'
_computing_data_reduction 'Denzo-SMN (Otwinowski & Minor, 1997)'
_computing_molecular_graphics 'XP (BrukerAXS, 2000)'
_computing_publication_material 'SHELXL-97 (Sheldrick, 1997)'
_computing_structure_refinement 'SHELXL-97 (Sheldrick, 1997)'
_computing_structure_solution 'SHELXS-97 (Sheldrick, 1990)'
_diffrn_ambient_temperature 198(2)
_diffrn_measured_fraction_theta_full 0.934
_diffrn_measured_fraction_theta_max 0.934
_diffrn_measurement_device_type 'Nonius KappaCCD'
_diffrn_measurement_method '\w and \f scans'
_diffrn_radiation_monochromator graphite
_diffrn_radiation_source 'rotating anode Nonius FR591'
_diffrn_radiation_type MoK\a
_diffrn_radiation_wavelength 0.71073
_diffrn_reflns_av_R_equivalents 0.0727
_diffrn_reflns_av_sigmaI/netI 0.0886
_diffrn_reflns_limit_h_max 20
_diffrn_reflns_limit_h_min -20
_diffrn_reflns_limit_k_max 10
_diffrn_reflns_limit_k_min -10
_diffrn_reflns_limit_l_max 18
_diffrn_reflns_limit_l_min -18
_diffrn_reflns_number 6713
_diffrn_reflns_theta_full 25.00
_diffrn_reflns_theta_max 25.00
_diffrn_reflns_theta_min 2.44
_exptl_absorpt_coefficient_mu 0.875
_exptl_absorpt_correction_T_max 0.9827
_exptl_absorpt_correction_T_min 0.7792
_exptl_absorpt_correction_type multi-scan
_exptl_absorpt_process_details 'Denzo (Otwwinowski, Borek, Majewski & Minor, 2003)'
_exptl_crystal_colour blue
_exptl_crystal_density_diffrn 1.400
_exptl_crystal_density_method 'not measured'
_exptl_crystal_description plate
_exptl_crystal_F_000 1056
_exptl_crystal_size_max 0.30
_exptl_crystal_size_mid 0.15
_exptl_crystal_size_min 0.02
_refine_diff_density_max 0.529
_refine_diff_density_min -0.893
_refine_diff_density_rms 0.092
_refine_ls_extinction_method none
_refine_ls_goodness_of_fit_ref 1.080
_refine_ls_hydrogen_treatment riding
_refine_ls_matrix_type full
_refine_ls_number_parameters 286
_refine_ls_number_reflns 3924
_refine_ls_number_restraints 0
_refine_ls_restrained_S_all 1.080
_refine_ls_R_factor_all 0.1514
_refine_ls_R_factor_gt 0.0901
_refine_ls_shift/su_max 0.000
_refine_ls_shift/su_mean 0.000
_refine_ls_structure_factor_coef Fsqd
_refine_ls_weighting_details 'calc w=1/[\s^2^(Fo^2^)+(0.0998P)^2^+8.9963P] where P=(Fo^2^+2Fc^2^)/3'
_refine_ls_weighting_scheme calc
_refine_ls_wR_factor_gt 0.2106
_refine_ls_wR_factor_ref 0.2501
_reflns_number_gt 2351
_reflns_number_total 3924
_reflns_threshold_expression >2sigma(I)
_cod_data_source_file om800726y_si_011.cif
_cod_data_source_block erk4092
_cod_original_sg_symbol_H-M P21/c
_cod_database_code 4072282

loop_
_symmetry_equiv_pos_as_xyz
'x, y, z'
'-x, y+1/2, -z+1/2'
'-x, -y, -z'
'x, -y-1/2, z-1/2'

loop_
_atom_site_label
_atom_site_type_symbol
_atom_site_fract_x
_atom_site_fract_y
_atom_site_fract_z
_atom_site_U_iso_or_equiv
_atom_site_adp_type
_atom_site_occupancy
_atom_site_symmetry_multiplicity
_atom_site_calc_flag
_atom_site_refinement_flags
Fe Fe 0.22249(7) 0.04083(12) 0.12477(9) 0.0509(4) Uani 1 1 d .
Cl1 Cl 0.31219(14) 0.0865(2) 0.28109(17) 0.0668(7) Uani 1 1 d .
Cl2 Cl 0.16295(16) -0.1690(2) 0.0847(2) 0.0708(7) Uani 1 1 d .
N1 N 0.2245(4) 0.2338(7) 0.0721(5) 0.0516(17) Uani 1 1 d .
C2 C 0.2844(5) 0.2669(8) 0.0431(6) 0.049(2) Uani 1 1 d .
C3 C 0.2964(5) 0.3999(9) 0.0233(6) 0.058(2) Uani 1 1 d .
H3 H 0.3390 0.4220 0.0017 0.069 Uiso 1 1 calc R
C4 C 0.2460(5) 0.5012(9) 0.0350(6) 0.059(2) Uani 1 1 d .
H4 H 0.2553 0.5939 0.0241 0.071 Uiso 1 1 calc R
C5 C 0.1826(5) 0.4667(9) 0.0625(6) 0.058(2) Uani 1 1 d .
H5 H 0.1468 0.5342 0.0706 0.069 Uiso 1 1 calc R
C6 C 0.1727(5) 0.3303(8) 0.0779(6) 0.047(2) Uani 1 1 d .
C7 C 0.3315(5) 0.1495(8) 0.0317(6) 0.050(2) Uani 1 1 d .
C8 C 0.3948(5) 0.1712(9) -0.0083(7) 0.060(2) Uani 1 1 d .
H8A H 0.4146 0.0828 -0.0207 0.090 Uiso 1 1 calc R
H8B H 0.4429 0.2227 0.0373 0.090 Uiso 1 1 calc R
H8C H 0.3688 0.2225 -0.0681 0.090 Uiso 1 1 calc R
N9 N 0.3114(4) 0.0339(7) 0.0543(5) 0.0473(16) Uani 1 1 d .
C10 C 0.3497(5) -0.0879(8) 0.0402(6) 0.048(2) Uani 1 1 d .
C11 C 0.3068(5) -0.1572(8) -0.0454(7) 0.054(2) Uani 1 1 d .
C12 C 0.3435(5) -0.2740(9) -0.0622(7) 0.058(2) Uani 1 1 d .
H12 H 0.3163 -0.3215 -0.1207 0.069 Uiso 1 1 calc R
C13 C 0.4192(5) -0.3216(9) 0.0053(7) 0.056(2) Uani 1 1 d .
H13 H 0.4443 -0.4012 -0.0069 0.068 Uiso 1 1 calc R
C14 C 0.4582(5) -0.2540(9) 0.0901(7) 0.057(2) Uani 1 1 d .
H14 H 0.5094 -0.2897 0.1370 0.069 Uiso 1 1 calc R
C15 C 0.4255(5) -0.1359(8) 0.1094(6) 0.052(2) Uani 1 1 d .
C16 C 0.2235(5) -0.1055(9) -0.1203(6) 0.056(2) Uani 1 1 d .
H16 H 0.1995 -0.0395 -0.0884 0.067 Uiso 1 1 calc R
C17 C 0.2359(6) -0.0299(11) -0.1988(7) 0.074(3) Uani 1 1 d .
H17A H 0.2748 0.0466 -0.1715 0.112 Uiso 1 1 calc R
H17B H 0.1811 0.0047 -0.2446 0.112 Uiso 1 1 calc R
H17C H 0.2597 -0.0919 -0.2313 0.112 Uiso 1 1 calc R
C18 C 0.1589(6) -0.2188(10) -0.1624(7) 0.074(3) Uani 1 1 d .
H18A H 0.1762 -0.2769 -0.2031 0.110 Uiso 1 1 calc R
H18B H 0.1033 -0.1789 -0.2006 0.110 Uiso 1 1 calc R
H18C H 0.1557 -0.2736 -0.1108 0.110 Uiso 1 1 calc R
C19 C 0.4714(5) -0.0624(9) 0.2012(6) 0.055(2) Uani 1 1 d .
H19 H 0.4389 0.0224 0.1998 0.066 Uiso 1 1 calc R
C20 C 0.5601(5) -0.0205(10) 0.2146(7) 0.070(3) Uani 1 1 d .
H20A H 0.5945 -0.1021 0.2205 0.105 Uiso 1 1 calc R
H20B H 0.5861 0.0348 0.2725 0.105 Uiso 1 1 calc R
H20C H 0.5568 0.0330 0.1594 0.105 Uiso 1 1 calc R
C21 C 0.4752(6) -0.1471(10) 0.2840(7) 0.070(3) Uani 1 1 d .
H21A H 0.4177 -0.1733 0.2747 0.105 Uiso 1 1 calc R
H21B H 0.5016 -0.0940 0.3429 0.105 Uiso 1 1 calc R
H21C H 0.5089 -0.2292 0.2886 0.105 Uiso 1 1 calc R
C22 C 0.1059(5) 0.2719(9) 0.1052(6) 0.050(2) Uani 1 1 d .
C23 C 0.0343(5) 0.3631(9) 0.0988(7) 0.059(2) Uani 1 1 d .
H23A H -0.0180 0.3332 0.0461 0.088 Uiso 1 1 calc R
H23B H 0.0470 0.4571 0.0875 0.088 Uiso 1 1 calc R
H23C H 0.0271 0.3587 0.1587 0.088 Uiso 1 1 calc R
N24 N 0.1139(4) 0.1464(7) 0.1263(5) 0.0533(18) Uani 1 1 d .
C25 C 0.0538(6) 0.0789(9) 0.1551(7) 0.062(2) Uani 1 1 d .
H25A H 0.0422 -0.0138 0.1273 0.074 Uiso 1 1 calc R
H25B H -0.0002 0.1303 0.1302 0.074 Uiso 1 1 calc R
C26 C 0.0869(7) 0.0691(9) 0.2611(8) 0.072(3) Uani 1 1 d .
H26A H 0.0438 0.0230 0.2776 0.086 Uiso 1 1 calc R
H26B H 0.1382 0.0110 0.2846 0.086 Uiso 1 1 calc R
C27 C 0.1085(6) 0.2010(10) 0.3120(7) 0.071(3) Uani 1 1 d .
H27 H 0.1560 0.2490 0.3116 0.085 Uiso 1 1 calc R
C28 C 0.0672(6) 0.2564(12) 0.3572(7) 0.080(3) Uani 1 1 d .
H28A H 0.0193 0.2115 0.3591 0.096 Uiso 1 1 calc R
H28B H 0.0850 0.3418 0.3882 0.096 Uiso 1 1 calc R

loop_
_atom_site_aniso_label
_atom_site_aniso_U_11
_atom_site_aniso_U_22
_atom_site_aniso_U_33
_atom_site_aniso_U_23
_atom_site_aniso_U_13
_atom_site_aniso_U_12
Fe 0.0483(7) 0.0388(7) 0.0650(8) 0.0005(6) 0.0226(6) -0.0002(6)
Cl1 0.0574(13) 0.0684(15) 0.0679(15) -0.0012(12) 0.0188(11) -0.0009(11)
Cl2 0.0758(16) 0.0434(13) 0.100(2) -0.0075(12) 0.0435(14) -0.0105(11)
N1 0.043(4) 0.049(4) 0.062(5) -0.001(3) 0.020(3) -0.001(3)
C2 0.042(4) 0.038(5) 0.065(6) 0.001(4) 0.021(4) 0.000(4)
C3 0.051(5) 0.046(5) 0.075(6) 0.006(4) 0.025(4) -0.004(4)
C4 0.062(6) 0.046(5) 0.068(6) 0.005(4) 0.026(5) -0.002(4)
C5 0.048(5) 0.048(5) 0.070(6) 0.003(4) 0.017(4) 0.006(4)
C6 0.039(4) 0.037(5) 0.059(5) -0.001(4) 0.012(4) 0.006(4)
C7 0.043(4) 0.031(5) 0.068(6) -0.004(4) 0.015(4) -0.001(4)
C8 0.048(5) 0.057(6) 0.076(6) -0.006(5) 0.026(4) -0.006(4)
N9 0.040(3) 0.042(4) 0.055(4) -0.001(3) 0.015(3) 0.004(3)
C10 0.052(5) 0.035(5) 0.060(5) -0.007(4) 0.027(4) -0.008(4)
C11 0.054(5) 0.039(5) 0.071(6) -0.002(4) 0.028(4) -0.002(4)
C12 0.053(5) 0.046(5) 0.075(6) -0.010(4) 0.026(5) -0.004(4)
C13 0.058(5) 0.042(5) 0.080(7) 0.004(5) 0.039(5) 0.001(4)
C14 0.046(5) 0.045(5) 0.082(7) -0.001(5) 0.028(4) 0.006(4)
C15 0.043(5) 0.042(5) 0.066(6) 0.002(4) 0.017(4) 0.000(4)
C16 0.050(5) 0.051(5) 0.067(6) -0.004(4) 0.024(4) 0.006(4)
C17 0.064(6) 0.069(7) 0.081(7) 0.021(6) 0.021(5) 0.002(5)
C18 0.055(5) 0.066(6) 0.088(7) -0.012(5) 0.017(5) -0.009(5)
C19 0.048(5) 0.049(5) 0.061(6) -0.001(4) 0.015(4) 0.008(4)
C20 0.049(5) 0.067(6) 0.081(7) -0.011(5) 0.014(5) 0.000(5)
C21 0.081(7) 0.065(6) 0.064(6) 0.011(5) 0.030(5) 0.011(5)
C22 0.041(4) 0.045(5) 0.060(5) -0.005(4) 0.017(4) 0.002(4)
C23 0.056(5) 0.049(5) 0.071(6) 0.003(4) 0.026(5) 0.003(4)
N24 0.052(4) 0.047(4) 0.062(5) 0.004(3) 0.025(3) -0.002(3)
C25 0.060(5) 0.039(5) 0.094(7) 0.001(5) 0.039(5) -0.005(4)
C26 0.081(7) 0.053(6) 0.091(8) 0.015(5) 0.045(6) 0.005(5)
C27 0.060(6) 0.068(7) 0.084(7) 0.010(6) 0.030(5) 0.005(5)
C28 0.067(6) 0.088(8) 0.074(7) -0.004(6) 0.018(5) 0.019(6)

loop_
_atom_type_symbol
_atom_type_description
_atom_type_scat_dispersion_real
_atom_type_scat_dispersion_imag
_atom_type_scat_source
C C 0.0033 0.0016 'International Tables Vol C Tables 4.2.6.8 and 6.1.1.4'
H H 0.0000 0.0000 'International Tables Vol C Tables 4.2.6.8 and 6.1.1.4'
N N 0.0061 0.0033 'International Tables Vol C Tables 4.2.6.8 and 6.1.1.4'
Cl Cl 0.1484 0.1585 'International Tables Vol C Tables 4.2.6.8 and 6.1.1.4'
Fe Fe 0.3463 0.8444 'International Tables Vol C Tables 4.2.6.8 and 6.1.1.4'

loop_
_geom_angle_atom_site_label_1
_geom_angle_atom_site_label_2
_geom_angle_atom_site_label_3
_geom_angle
N1 Fe N24 73.7(3)
N1 Fe N9 73.1(3)
N24 Fe N9 143.5(3)
N1 Fe Cl2 143.4(2)
N24 Fe Cl2 97.9(2)
N9 Fe Cl2 99.67(19)
N1 Fe Cl1 96.8(2)
N24 Fe Cl1 96.4(2)
N9 Fe Cl1 102.18(18)
Cl2 Fe Cl1 119.64(11)
C2 N1 C6 119.3(7)
C2 N1 Fe 119.9(5)
C6 N1 Fe 120.3(6)
N1 C2 C3 121.2(8)
N1 C2 C7 113.6(7)
C3 C2 C7 125.2(8)
C2 C3 C4 119.5(8)
C5 C4 C3 119.4(8)
C4 C5 C6 117.6(8)
N1 C6 C5 122.8(8)
N1 C6 C22 111.5(7)
C5 C6 C22 125.7(7)
N9 C7 C2 115.9(7)
N9 C7 C8 125.1(7)
C2 C7 C8 118.9(7)
C7 N9 C10 120.4(7)
C7 N9 Fe 115.4(5)
C10 N9 Fe 124.1(5)
C15 C10 C11 121.9(8)
C15 C10 N9 121.3(7)
C11 C10 N9 116.8(7)
C12 C11 C10 118.1(8)
C12 C11 C16 120.1(8)
C10 C11 C16 121.7(7)
C13 C12 C11 120.5(9)
C14 C13 C12 119.9(8)
C13 C14 C15 122.0(8)
C14 C15 C10 117.6(8)
C14 C15 C19 120.4(8)
C10 C15 C19 122.0(7)
C17 C16 C11 111.7(7)
C17 C16 C18 109.9(8)
C11 C16 C18 112.4(7)
C15 C19 C21 110.9(8)
C15 C19 C20 112.0(8)
C21 C19 C20 110.2(8)
N24 C22 C23 126.7(8)
N24 C22 C6 115.3(7)
C23 C22 C6 117.8(7)
C22 N24 C25 120.4(7)
C22 N24 Fe 118.0(6)
C25 N24 Fe 121.6(5)
N24 C25 C26 111.3(8)
C27 C26 C25 114.9(8)
C28 C27 C26 125.0(10)

loop_
_geom_bond_atom_site_label_1
_geom_bond_atom_site_label_2
_geom_bond_distance
Fe N1 2.065(7)
Fe N24 2.155(7)
Fe N9 2.219(7)
Fe Cl2 2.271(3)
Fe Cl1 2.307(3)
N1 C2 1.327(10)
N1 C6 1.332(10)
C2 C3 1.375(11)
C2 C7 1.464(11)
C3 C4 1.382(12)
C4 C5 1.373(12)
C5 C6 1.382(11)
C6 C22 1.498(11)
C7 N9 1.277(10)
C7 C8 1.476(11)
N9 C10 1.426(10)
C10 C15 1.387(11)
C10 C11 1.395(11)
C11 C12 1.385(11)
C11 C16 1.516(12)
C12 C13 1.376(12)
C13 C14 1.368(12)
C14 C15 1.375(11)
C15 C19 1.490(12)
C16 C17 1.505(13)
C16 C18 1.519(12)
C19 C21 1.499(12)
C19 C20 1.520(12)
C22 N24 1.266(10)
C22 C23 1.499(11)
N24 C25 1.448(10)
C25 C26 1.494(13)
C26 C27 1.478(13)
C27 C28 1.304(13)

loop_
_geom_torsion_atom_site_label_1
_geom_torsion_atom_site_label_2
_geom_torsion_atom_site_label_3
_geom_torsion_atom_site_label_4
_geom_torsion
N24 Fe N1 C2 -178.0(7)
N9 Fe N1 C2 -13.4(6)
Cl2 Fe N1 C2 -96.8(6)
Cl1 Fe N1 C2 87.3(6)
N24 Fe N1 C6 10.4(6)
N9 Fe N1 C6 175.0(6)
Cl2 Fe N1 C6 91.6(7)
Cl1 Fe N1 C6 -84.3(6)
C6 N1 C2 C3 3.0(12)
Fe N1 C2 C3 -168.7(6)
C6 N1 C2 C7 -174.7(7)
Fe N1 C2 C7 13.6(9)
N1 C2 C3 C4 0.9(13)
C7 C2 C3 C4 178.4(8)
C2 C3 C4 C5 -2.6(13)
C3 C4 C5 C6 0.4(13)
C2 N1 C6 C5 -5.4(12)
Fe N1 C6 C5 166.2(7)
C2 N1 C6 C22 176.1(7)
Fe N1 C6 C22 -12.3(9)
C4 C5 C6 N1 3.7(13)
C4 C5 C6 C22 -178.1(8)
N1 C2 C7 N9 -2.6(11)
C3 C2 C7 N9 179.7(8)
N1 C2 C7 C8 174.6(7)
C3 C2 C7 C8 -3.0(13)
C2 C7 N9 C10 176.1(7)
C8 C7 N9 C10 -1.0(12)
C2 C7 N9 Fe -8.3(9)
C8 C7 N9 Fe 174.6(6)
N1 Fe N9 C7 11.4(6)
N24 Fe N9 C7 36.7(8)
Cl2 Fe N9 C7 154.5(6)
Cl1 Fe N9 C7 -82.1(6)
N1 Fe N9 C10 -173.2(6)
N24 Fe N9 C10 -147.8(6)
Cl2 Fe N9 C10 -30.1(6)
Cl1 Fe N9 C10 93.3(6)
C7 N9 C10 C15 87.6(10)
Fe N9 C10 C15 -87.6(8)
C7 N9 C10 C11 -93.4(9)
Fe N9 C10 C11 91.3(8)
C15 C10 C11 C12 -2.7(13)
N9 C10 C11 C12 178.4(7)
C15 C10 C11 C16 179.2(8)
N9 C10 C11 C16 0.3(12)
C10 C11 C12 C13 1.7(13)
C16 C11 C12 C13 179.9(8)
C11 C12 C13 C14 0.6(13)
C12 C13 C14 C15 -2.2(13)
C13 C14 C15 C10 1.3(13)
C13 C14 C15 C19 -177.8(8)
C11 C10 C15 C14 1.2(13)
N9 C10 C15 C14 -179.9(7)
C11 C10 C15 C19 -179.8(8)
N9 C10 C15 C19 -0.9(12)
C12 C11 C16 C17 -78.8(10)
C10 C11 C16 C17 99.3(10)
C12 C11 C16 C18 45.3(11)
C10 C11 C16 C18 -136.6(9)
C14 C15 C19 C21 -64.9(11)
C10 C15 C19 C21 116.1(9)
C14 C15 C19 C20 58.7(11)
C10 C15 C19 C20 -120.3(9)
N1 C6 C22 N24 6.1(11)
C5 C6 C22 N24 -172.3(8)
N1 C6 C22 C23 -170.0(7)
C5 C6 C22 C23 11.6(12)
C23 C22 N24 C25 -5.1(13)
C6 C22 N24 C25 179.2(7)
C23 C22 N24 Fe 177.9(6)
C6 C22 N24 Fe 2.2(10)
N1 Fe N24 C22 -6.4(6)
N9 Fe N24 C22 -31.7(9)
Cl2 Fe N24 C22 -149.9(6)
Cl1 Fe N24 C22 88.9(6)
N1 Fe N24 C25 176.6(7)
N9 Fe N24 C25 151.4(6)
Cl2 Fe N24 C25 33.1(7)
Cl1 Fe N24 C25 -88.1(6)
C22 N24 C25 C26 -98.0(10)
Fe N24 C25 C26 78.9(9)
N24 C25 C26 C27 58.0(11)
C25 C26 C27 C28 111.0(12)
